data_7706714
loop_
_publ_author_name
'Tagne Kuate, Alain C.'
'Lalancette, Roger A.'
'Bockfeld, Dirk'
'Tamm, Matthias'
'J\"akle, Frieder'

_publ_section_title
;
 Palladium(0) complexes of diferrocenylmercury diphosphines: synthesis,
 X-ray structure analyses, catalytic isomerization, and C-Cl bond
 activation.
;
_journal_issue 13
_journal_name_full 'Dalton transactions (Cambridge, England : 2003)'
_journal_page_first 4512
_journal_page_last 4518
_journal_paper_doi 10.1039/d1dt00641j
_journal_volume 50
_journal_year 2021
_chemical_absolute_configuration ad
_chemical_formula_moiety 'C61 H50 Fe2 Hg O P2 Pd'
_chemical_formula_sum 'C61 H50 Fe2 Hg O P2 Pd'
_chemical_formula_weight 1279.64
_space_group_crystal_system monoclinic
_space_group_IT_number 4
_space_group_name_Hall 'P 2yb'
_space_group_name_H-M_alt 'P 1 21 1'
_atom_sites_solution_hydrogens geom
_audit_creation_method SHELXL-2018/3
_audit_update_record
;
2021-01-04 deposited with the CCDC.	2021-03-01 downloaded from the CCDC.
;
_cell_angle_alpha 90
_cell_angle_beta 91.9860(10)
_cell_angle_gamma 90
_cell_formula_units_Z 2
_cell_length_a 9.56920(10)
_cell_length_b 12.8337(2)
_cell_length_c 20.1024(3)
_cell_measurement_reflns_used 33085
_cell_measurement_temperature 100(2)
_cell_measurement_theta_max 77.1520
_cell_measurement_theta_min 2.2010
_cell_volume 2467.26(6)
_computing_cell_refinement 'CrysAlisPro 1.171.40.39a (Rigaku OD, 2019)'
_computing_data_collection 'CrysAlisPro 1.171.40.39a (Rigaku OD, 2019)'
_computing_data_reduction 'CrysAlisPro 1.171.40.39a (Rigaku OD, 2019)'
_computing_publication_material 'OLEX2 v1.2 (O. V. Dolomanov et al., J. Appl. Cryst., 2009, 42, 339-341)'
_computing_structure_refinement 'SHELXL-2018/3 (G. M. Sheldrick, Acta Cryst., 2015, C71, 3-8)'
_computing_structure_solution 'SHELXT 2018/2 (G. M. Sheldrick, Acta Cryst., 2015, A71, 3-8)'
_diffrn_ambient_environment N~2~
_diffrn_ambient_temperature 100(2)
_diffrn_detector 'CCD plate'
_diffrn_detector_area_resol_mean 10.0000
_diffrn_detector_type HyPix
_diffrn_measured_fraction_theta_full 1.000
_diffrn_measured_fraction_theta_max 0.984
_diffrn_measurement_device 'four-circle diffractometer'
_diffrn_measurement_device_type 'XtaLAB Synergy, Single source at home/near, HyPix'
_diffrn_measurement_method '\w scan'
_diffrn_radiation_monochromator mirror
_diffrn_radiation_probe x-ray
_diffrn_radiation_type 'Cu K\a'
_diffrn_radiation_wavelength 1.54184
_diffrn_reflns_av_R_equivalents 0.0452
_diffrn_reflns_av_unetI/netI 0.0287
_diffrn_reflns_Laue_measured_fraction_full 1.000
_diffrn_reflns_Laue_measured_fraction_max 0.984
_diffrn_reflns_limit_h_max 11
_diffrn_reflns_limit_h_min -8
_diffrn_reflns_limit_k_max 16
_diffrn_reflns_limit_k_min -16
_diffrn_reflns_limit_l_max 25
_diffrn_reflns_limit_l_min -25
_diffrn_reflns_number 44271
_diffrn_reflns_point_group_measured_fraction_full 1.000
_diffrn_reflns_point_group_measured_fraction_max 0.975
_diffrn_reflns_theta_full 67.684
_diffrn_reflns_theta_max 77.844
_diffrn_reflns_theta_min 2.199
_diffrn_source 'micro-focus sealed X-ray tube'
_diffrn_source_type 'PhotonJet (Cu) X-ray Source'
_exptl_absorpt_coefficient_mu 13.909
_exptl_absorpt_correction_T_max 1.000
_exptl_absorpt_correction_T_min 0.869
_exptl_absorpt_correction_type gaussian
_exptl_absorpt_process_details
;
CrysAlisPro 1.171.40.39a (Rigaku Oxford Diffraction, 2019)
Numerical absorption correction based on gaussian integration over
a multifaceted crystal model
Empirical absorption correction using spherical harmonics,
implemented in SCALE3 ABSPACK scaling algorithm.
;
_exptl_crystal_colour red
_exptl_crystal_density_diffrn 1.722
_exptl_crystal_description needle
_exptl_crystal_F_000 1264
_exptl_crystal_recrystallization_method 'Re-crystallisation from solvent: toluene/decane'
_exptl_crystal_size_max 0.172
_exptl_crystal_size_mid 0.014
_exptl_crystal_size_min 0.014
_refine_diff_density_max 1.150
_refine_diff_density_min -2.501
_refine_diff_density_rms 0.127
_refine_ls_abs_structure_details
;
 Flack x determined using 4606 quotients [(I+)-(I-)]/[(I+)+(I-)]
 (Parsons, Flack and Wagner, Acta Cryst. B69 (2013) 249-259).
;
_refine_ls_abs_structure_Flack -0.015(7)
_refine_ls_extinction_method none
_refine_ls_goodness_of_fit_ref 1.127
_refine_ls_hydrogen_treatment constr
_refine_ls_matrix_type full
_refine_ls_number_parameters 613
_refine_ls_number_reflns 10288
_refine_ls_number_restraints 1
_refine_ls_restrained_S_all 1.127
_refine_ls_R_factor_all 0.0364
_refine_ls_R_factor_gt 0.0358
_refine_ls_shift/su_max 0.001
_refine_ls_shift/su_mean 0.000
_refine_ls_structure_factor_coef Fsqd
_refine_ls_weighting_details 'w=1/[\s^2^(Fo^2^)+(0.0716P)^2^+2.2559P] where P=(Fo^2^+2Fc^2^)/3'
_refine_ls_weighting_scheme calc
_refine_ls_wR_factor_gt 0.1015
_refine_ls_wR_factor_ref 0.1019
_reflns_Friedel_coverage 0.896
_reflns_Friedel_fraction_full 0.999
_reflns_Friedel_fraction_max 0.966
_reflns_number_gt 10041
_reflns_number_total 10288
_reflns_threshold_expression 'I > 2\s(I)'
_cod_data_source_file d1dt00641j2.cif
_cod_data_source_block at03db
_cod_depositor_comments 'Adding full bibliography for 7706713--7706715.cif.'
_cod_original_sg_symbol_H-M 'P 21'
_cod_database_code 7706714
_shelx_shelxl_version_number 2018/3
_shelx_space_group_comment
;
The symmetry employed for this shelxl refinement is uniquely defined
by the following loop, which should always be used as a source of
symmetry information in preference to the above space-group names.
They are only intended as comments.
;
_shelx_estimated_absorpt_t_min 0.198
_shelx_estimated_absorpt_t_max 0.829
_oxdiff_exptl_absorpt_empirical_full_min 0.714
_oxdiff_exptl_absorpt_empirical_full_max 1.773
_oxdiff_exptl_absorpt_empirical_details
;
Empirical correction (ABSPACK) includes:
- Absorption correction using spherical harmonics
- Frame scaling
- Detector area scaling
;

loop_
_space_group_symop_operation_xyz
'x, y, z'
'-x, y+1/2, -z'

loop_
_atom_site_label
_atom_site_type_symbol
_atom_site_fract_x
_atom_site_fract_y
_atom_site_fract_z
_atom_site_U_iso_or_equiv
_atom_site_adp_type
_atom_site_occupancy
_atom_site_site_symmetry_order
_atom_site_calc_flag
_atom_site_refinement_flags_posn
_atom_site_refinement_flags_adp
_atom_site_refinement_flags_occupancy
_atom_site_disorder_assembly
_atom_site_disorder_group
Hg1 Hg 1.04661(3) 0.48153(2) 0.73450(2) 0.02554(10) Uani 1 1 d . . . . .
Pd1 Pd 0.64281(6) 0.43794(4) 0.72263(3) 0.02365(13) Uani 1 1 d . . . . .
Fe1 Fe 0.99124(15) 0.35552(11) 0.89012(7) 0.0304(3) Uani 1 1 d . . . . .
Fe2 Fe 0.94711(13) 0.59493(10) 0.58137(6) 0.0242(2) Uani 1 1 d . . . . .
P1 P 0.7314(2) 0.52056(17) 0.82053(10) 0.0261(4) Uani 1 1 d . . . . .
P2 P 0.7711(2) 0.37490(15) 0.63273(10) 0.0230(4) Uani 1 1 d . . . . .
O1 O 0.4104(6) 0.5952(5) 0.6659(3) 0.0284(12) Uani 1 1 d . . . . .
C1 C 1.0288(8) 0.4888(9) 0.8360(4) 0.0284(15) Uani 1 1 d . . . . .
C2 C 0.8963(8) 0.4923(7) 0.8661(4) 0.0252(15) Uani 1 1 d . . . . .
C3 C 0.9166(8) 0.4860(8) 0.9365(4) 0.0305(15) Uani 1 1 d . . . . .
H3 H 0.845738 0.488943 0.968444 0.037 Uiso 1 1 calc R U . . .
C4 C 1.0624(9) 0.4745(9) 0.9502(4) 0.0329(16) Uani 1 1 d . . . . .
H4 H 1.106400 0.466746 0.992998 0.039 Uiso 1 1 calc R U . . .
C5 C 1.1310(8) 0.4765(9) 0.8887(4) 0.0338(16) Uani 1 1 d . . . . .
H5 H 1.229014 0.470663 0.883546 0.041 Uiso 1 1 calc R U . . .
C6 C 1.0287(15) 0.2316(8) 0.8289(5) 0.051(3) Uani 1 1 d . . . . .
H6 H 1.063524 0.234384 0.785238 0.061 Uiso 1 1 calc R U . . .
C7 C 0.8877(14) 0.2330(9) 0.8453(6) 0.050(3) Uani 1 1 d . . . . .
H7 H 0.810666 0.238116 0.814316 0.060 Uiso 1 1 calc R U . . .
C8 C 0.8780(13) 0.2256(8) 0.9147(6) 0.046(2) Uani 1 1 d . . . . .
H8 H 0.794437 0.224798 0.938874 0.055 Uiso 1 1 calc R U . . .
C9 C 1.0176(15) 0.2197(9) 0.9423(6) 0.054(3) Uani 1 1 d . . . . .
H9 H 1.043466 0.213206 0.988144 0.064 Uiso 1 1 calc R U . . .
C10 C 1.1105(13) 0.2252(9) 0.8889(6) 0.050(3) Uani 1 1 d . . . . .
H10 H 1.209742 0.224681 0.892717 0.060 Uiso 1 1 calc R U . . .
C11 C 0.6121(8) 0.4945(8) 0.8884(4) 0.0313(18) Uani 1 1 d . . . . .
C12 C 0.5583(10) 0.5716(9) 0.9294(5) 0.040(2) Uani 1 1 d . . . . .
H12 H 0.578732 0.642820 0.921268 0.048 Uiso 1 1 calc R U . . .
C13 C 0.4742(12) 0.5442(11) 0.9826(6) 0.050(3) Uani 1 1 d . . . . .
H13 H 0.439131 0.596657 1.010922 0.060 Uiso 1 1 calc R U . . .
C14 C 0.4426(11) 0.4411(11) 0.9937(5) 0.049(3) Uani 1 1 d . . . . .
H14 H 0.387437 0.422631 1.030276 0.059 Uiso 1 1 calc R U . . .
C15 C 0.4901(11) 0.3647(10) 0.9524(5) 0.047(3) Uani 1 1 d . . . . .
H15 H 0.464582 0.294154 0.959497 0.056 Uiso 1 1 calc R U . . .
C16 C 0.5760(10) 0.3904(9) 0.9000(5) 0.037(2) Uani 1 1 d . . . . .
H16 H 0.610113 0.337036 0.872075 0.044 Uiso 1 1 calc R U . . .
C17 C 0.7392(9) 0.6636(7) 0.8194(4) 0.0290(16) Uani 1 1 d . . . . .
C18 C 0.6566(9) 0.7191(6) 0.7741(4) 0.0297(17) Uani 1 1 d . . . . .
H18 H 0.601327 0.682276 0.741748 0.036 Uiso 1 1 calc R U . . .
C19 C 0.6525(10) 0.8266(8) 0.7746(5) 0.039(2) Uani 1 1 d . . . . .
H19 H 0.592876 0.862521 0.743540 0.047 Uiso 1 1 calc R U . . .
C20 C 0.7348(13) 0.8823(9) 0.8201(6) 0.048(2) Uani 1 1 d . . . . .
H20 H 0.733099 0.956317 0.820255 0.057 Uiso 1 1 calc R U . . .
C21 C 0.8196(13) 0.8281(9) 0.8652(6) 0.048(2) Uani 1 1 d . . . . .
H21 H 0.875897 0.865560 0.896894 0.058 Uiso 1 1 calc R U . . .
C22 C 0.8237(11) 0.7214(8) 0.8650(5) 0.040(2) Uani 1 1 d . . . . .
H22 H 0.884128 0.685962 0.895945 0.048 Uiso 1 1 calc R U . . .
C23 C 1.0424(8) 0.4751(9) 0.6326(3) 0.0291(15) Uani 1 1 d . . . . .
C24 C 0.9190(8) 0.4397(6) 0.5966(4) 0.0229(14) Uani 1 1 d . . . . .
C25 C 0.9387(8) 0.4614(6) 0.5268(4) 0.0269(16) Uani 1 1 d . . . . .
H25 H 0.873527 0.446544 0.491332 0.032 Uiso 1 1 calc R U . . .
C26 C 1.0701(9) 0.5082(7) 0.5204(4) 0.0294(18) Uani 1 1 d . . . . .
H26 H 1.109234 0.530643 0.480067 0.035 Uiso 1 1 calc R U . . .
C27 C 1.1355(8) 0.5161(7) 0.5862(4) 0.0280(16) Uani 1 1 d . . . . .
H27 H 1.225612 0.544146 0.596464 0.034 Uiso 1 1 calc R U . . .
C28 C 0.9017(11) 0.7101(7) 0.6480(4) 0.0333(19) Uani 1 1 d . . . . .
H28 H 0.922670 0.708424 0.694561 0.040 Uiso 1 1 calc R U . . .
C29 C 0.7781(10) 0.6733(7) 0.6161(5) 0.0338(18) Uani 1 1 d . . . . .
H29 H 0.701436 0.642459 0.637602 0.041 Uiso 1 1 calc R U . . .
C30 C 0.7869(12) 0.6900(8) 0.5462(5) 0.040(2) Uani 1 1 d . . . . .
H30 H 0.717227 0.673415 0.513016 0.048 Uiso 1 1 calc R U . . .
C31 C 0.9211(12) 0.7367(6) 0.5352(5) 0.039(2) Uani 1 1 d . . . . .
H31 H 0.956714 0.755031 0.493290 0.046 Uiso 1 1 calc R U . . .
C32 C 0.9906(11) 0.7506(7) 0.5981(5) 0.039(2) Uani 1 1 d . . . . .
H32 H 1.080131 0.781248 0.605758 0.046 Uiso 1 1 calc R U . . .
C33 C 0.8376(8) 0.2417(7) 0.6456(4) 0.0259(16) Uani 1 1 d . . . . .
C34 C 0.7420(10) 0.1640(8) 0.6628(6) 0.045(2) Uani 1 1 d . . . . .
H34 H 0.647048 0.182296 0.668544 0.054 Uiso 1 1 calc R U . . .
C35 C 0.7826(10) 0.0620(8) 0.6713(6) 0.042(2) Uani 1 1 d . . . . .
H35 H 0.714817 0.010775 0.681364 0.051 Uiso 1 1 calc R U . . .
C36 C 0.9192(11) 0.0332(8) 0.6657(5) 0.0383(19) Uani 1 1 d . . . . .
H36 H 0.947296 -0.037361 0.671378 0.046 Uiso 1 1 calc R U . . .
C37 C 1.0156(10) 0.1101(9) 0.6513(6) 0.042(2) Uani 1 1 d . . . . .
H37 H 1.111438 0.091967 0.648411 0.051 Uiso 1 1 calc R U . . .
C38 C 0.9755(9) 0.2126(7) 0.6410(5) 0.0319(17) Uani 1 1 d . . . . .
H38 H 1.043701 0.263402 0.630657 0.038 Uiso 1 1 calc R U . . .
C39 C 0.6596(8) 0.3621(6) 0.5568(4) 0.0227(14) Uani 1 1 d . . . . .
C40 C 0.5642(8) 0.4425(7) 0.5422(4) 0.0264(15) Uani 1 1 d . . . . .
H40 H 0.557510 0.500106 0.571584 0.032 Uiso 1 1 calc R U . . .
C41 C 0.4793(9) 0.4379(8) 0.4847(5) 0.0349(18) Uani 1 1 d . . . . .
H41 H 0.414624 0.492379 0.474779 0.042 Uiso 1 1 calc R U . . .
C42 C 0.4890(10) 0.3535(9) 0.4417(5) 0.039(2) Uani 1 1 d . . . . .
H42 H 0.430447 0.350482 0.402585 0.047 Uiso 1 1 calc R U . . .
C43 C 0.5842(10) 0.2734(8) 0.4555(5) 0.038(2) Uani 1 1 d . . . . .
H43 H 0.591473 0.216381 0.425627 0.046 Uiso 1 1 calc R U . . .
C44 C 0.6682(9) 0.2775(7) 0.5132(5) 0.0319(17) Uani 1 1 d . . . . .
H44 H 0.731884 0.222412 0.523193 0.038 Uiso 1 1 calc R U . . .
C45 C 0.4151(9) 0.2677(6) 0.6910(5) 0.0291(17) Uani 1 1 d . . . . .
C46 C 0.4247(10) 0.2108(8) 0.7512(5) 0.039(2) Uani 1 1 d . . . . .
H46 H 0.438703 0.246476 0.792273 0.046 Uiso 1 1 calc R U . . .
C47 C 0.4136(11) 0.1032(8) 0.7504(6) 0.045(2) Uani 1 1 d . . . . .
H47 H 0.420642 0.065991 0.791274 0.054 Uiso 1 1 calc R U . . .
C48 C 0.3928(11) 0.0493(9) 0.6921(6) 0.045(2) Uani 1 1 d . . . . .
H48 H 0.388357 -0.024682 0.692284 0.054 Uiso 1 1 calc R U . . .
C49 C 0.3783(10) 0.1034(8) 0.6331(6) 0.040(2) Uani 1 1 d . . . . .
H49 H 0.360979 0.066243 0.592810 0.048 Uiso 1 1 calc R U . . .
C50 C 0.3884(10) 0.2111(8) 0.6314(5) 0.0359(19) Uani 1 1 d . . . . .
H50 H 0.377439 0.247024 0.590165 0.043 Uiso 1 1 calc R U . . .
C51 C 0.4352(9) 0.3808(7) 0.6858(4) 0.0283(17) Uani 1 1 d . . . . .
H51 H 0.404667 0.410324 0.641586 0.034 Uiso 1 1 calc R U . . .
C52 C 0.4192(8) 0.4499(7) 0.7390(4) 0.0264(16) Uani 1 1 d . . . . .
H52 H 0.383067 0.421825 0.781472 0.032 Uiso 1 1 calc R U . . .
C53 C 0.3891(8) 0.5609(7) 0.7217(4) 0.0253(15) Uani 1 1 d . . . . .
C54 C 0.3383(9) 0.6278(7) 0.7749(4) 0.0304(17) Uani 1 1 d . . . . .
H54 H 0.346931 0.606007 0.820043 0.036 Uiso 1 1 calc R U . . .
C55 C 0.2798(9) 0.7196(7) 0.7595(5) 0.0313(17) Uani 1 1 d . . . . .
H55 H 0.270219 0.735973 0.713438 0.038 Uiso 1 1 calc R U . . .
C56 C 0.2295(10) 0.7969(7) 0.8053(5) 0.0332(18) Uani 1 1 d . . . . .
C57 C 0.1633(10) 0.8863(7) 0.7797(5) 0.0358(19) Uani 1 1 d . . . . .
H57 H 0.147465 0.892805 0.732942 0.043 Uiso 1 1 calc R U . . .
C58 C 0.1211(11) 0.9644(8) 0.8206(5) 0.042(2) Uani 1 1 d . . . . .
H58 H 0.076699 1.024530 0.802253 0.050 Uiso 1 1 calc R U . . .
C59 C 0.1431(12) 0.9559(9) 0.8894(5) 0.047(3) Uani 1 1 d . . . . .
H59 H 0.115938 1.010568 0.918096 0.057 Uiso 1 1 calc R U . . .
C60 C 0.2054(15) 0.8664(10) 0.9150(5) 0.053(3) Uani 1 1 d . . . . .
H60 H 0.219016 0.859295 0.961829 0.063 Uiso 1 1 calc R U . . .
C61 C 0.2475(13) 0.7881(10) 0.8743(5) 0.048(3) Uani 1 1 d . . . . .
H61 H 0.289312 0.727224 0.893070 0.057 Uiso 1 1 calc R U . . .

loop_
_atom_site_aniso_label
_atom_site_aniso_U_11
_atom_site_aniso_U_22
_atom_site_aniso_U_33
_atom_site_aniso_U_23
_atom_site_aniso_U_13
_atom_site_aniso_U_12
Hg1 0.02296(15) 0.03133(16) 0.02226(15) 0.00243(12) -0.00037(10) -0.00234(13)
Pd1 0.0218(3) 0.0247(2) 0.0245(3) 0.0002(2) 0.00140(19) 0.0000(2)
Fe1 0.0344(7) 0.0316(7) 0.0253(6) 0.0026(5) 0.0004(5) 0.0030(5)
Fe2 0.0269(6) 0.0228(6) 0.0230(6) 0.0003(5) 0.0040(5) -0.0028(5)
P1 0.0267(9) 0.0276(9) 0.0239(9) 0.0001(8) 0.0018(7) -0.0011(8)
P2 0.0226(9) 0.0225(9) 0.0239(9) 0.0010(7) 0.0015(7) -0.0001(7)
O1 0.024(3) 0.034(3) 0.027(3) 0.002(2) 0.002(2) 0.004(2)
C1 0.026(3) 0.038(4) 0.021(3) 0.004(4) -0.001(3) -0.001(4)
C2 0.025(3) 0.028(4) 0.023(3) -0.002(3) 0.001(3) -0.002(3)
C3 0.030(4) 0.033(4) 0.028(4) -0.003(4) -0.001(3) 0.006(4)
C4 0.037(4) 0.037(4) 0.025(3) -0.003(4) -0.004(3) 0.001(4)
C5 0.028(4) 0.040(4) 0.034(4) 0.006(4) -0.003(3) -0.010(4)
C6 0.085(9) 0.032(5) 0.036(5) -0.001(4) 0.009(5) 0.005(5)
C7 0.062(7) 0.035(5) 0.050(6) -0.004(4) -0.011(5) -0.003(5)
C8 0.051(6) 0.033(5) 0.054(6) 0.006(4) 0.008(5) -0.008(4)
C9 0.088(9) 0.034(5) 0.038(5) 0.013(4) -0.007(5) 0.003(5)
C10 0.051(6) 0.034(5) 0.066(7) 0.001(5) 0.001(5) 0.017(4)
C11 0.029(4) 0.040(5) 0.024(3) 0.001(3) 0.000(3) -0.003(4)
C12 0.036(5) 0.054(6) 0.030(5) -0.003(4) 0.013(4) 0.002(4)
C13 0.037(5) 0.075(8) 0.037(5) -0.003(5) 0.007(4) -0.002(5)
C14 0.028(5) 0.083(8) 0.037(5) 0.015(5) 0.009(4) 0.002(5)
C15 0.031(5) 0.066(7) 0.043(5) 0.019(5) -0.005(4) -0.005(5)
C16 0.034(5) 0.045(5) 0.032(5) 0.011(4) 0.002(4) -0.001(4)
C17 0.028(4) 0.028(4) 0.031(4) 0.000(3) 0.001(3) -0.003(3)
C18 0.031(4) 0.025(4) 0.033(4) -0.002(3) 0.008(3) -0.004(3)
C19 0.036(5) 0.037(5) 0.045(5) 0.007(4) 0.003(4) 0.002(4)
C20 0.061(7) 0.034(5) 0.049(6) -0.008(4) 0.006(5) -0.003(5)
C21 0.057(7) 0.043(6) 0.044(6) -0.011(4) -0.001(5) -0.008(5)
C22 0.047(5) 0.038(5) 0.034(5) -0.009(4) -0.004(4) -0.004(4)
C23 0.032(4) 0.037(4) 0.019(3) 0.006(4) 0.000(3) 0.003(4)
C24 0.021(3) 0.023(3) 0.025(4) 0.004(3) 0.000(3) -0.004(3)
C25 0.028(4) 0.029(5) 0.024(3) -0.002(3) 0.005(3) 0.000(3)
C26 0.028(4) 0.035(5) 0.026(4) -0.001(3) 0.006(3) -0.003(3)
C27 0.023(4) 0.032(4) 0.029(4) 0.000(3) 0.003(3) -0.003(3)
C28 0.049(5) 0.023(4) 0.028(4) 0.002(3) 0.009(4) -0.002(4)
C29 0.037(5) 0.024(4) 0.042(5) -0.002(3) 0.012(4) 0.004(3)
C30 0.052(6) 0.031(4) 0.036(5) -0.001(4) -0.002(4) 0.011(4)
C31 0.062(6) 0.018(4) 0.037(5) 0.006(3) 0.012(4) 0.005(4)
C32 0.044(5) 0.024(4) 0.049(5) -0.005(4) 0.016(4) -0.009(4)
C33 0.022(4) 0.029(4) 0.027(4) 0.003(3) 0.003(3) -0.002(3)
C34 0.029(5) 0.028(4) 0.078(7) 0.012(5) 0.013(4) 0.006(4)
C35 0.032(5) 0.035(5) 0.060(6) 0.012(4) 0.008(4) 0.001(4)
C36 0.044(5) 0.036(5) 0.034(5) -0.003(4) -0.004(4) 0.009(4)
C37 0.029(4) 0.044(5) 0.053(6) 0.002(5) -0.001(4) 0.011(4)
C38 0.027(4) 0.029(4) 0.040(5) -0.004(3) 0.004(3) 0.002(3)
C39 0.020(3) 0.026(4) 0.022(3) -0.002(3) 0.002(3) -0.004(3)
C40 0.026(4) 0.024(3) 0.030(4) 0.004(3) 0.000(3) -0.003(3)
C41 0.031(4) 0.033(4) 0.041(5) 0.009(4) -0.001(3) -0.004(3)
C42 0.034(4) 0.052(6) 0.030(4) 0.003(4) -0.010(3) -0.016(4)
C43 0.039(5) 0.038(5) 0.038(5) -0.010(4) 0.003(4) -0.006(4)
C44 0.029(4) 0.030(4) 0.037(5) -0.012(3) 0.001(3) -0.004(3)
C45 0.024(4) 0.023(4) 0.040(5) 0.000(3) 0.006(3) 0.001(3)
C46 0.032(4) 0.040(5) 0.044(5) 0.003(4) 0.002(4) -0.007(4)
C47 0.036(5) 0.037(5) 0.063(7) 0.013(5) 0.005(5) -0.004(4)
C48 0.035(5) 0.039(5) 0.062(7) -0.001(5) 0.006(4) -0.001(4)
C49 0.031(4) 0.031(4) 0.059(6) -0.013(4) 0.006(4) -0.003(3)
C50 0.032(4) 0.034(4) 0.042(5) -0.004(4) 0.008(4) 0.000(4)
C51 0.023(4) 0.032(4) 0.030(4) 0.002(3) 0.000(3) 0.000(3)
C52 0.019(3) 0.035(4) 0.025(4) -0.001(3) 0.001(3) -0.003(3)
C53 0.017(3) 0.032(4) 0.027(4) 0.001(3) -0.005(3) 0.010(3)
C54 0.031(4) 0.031(4) 0.029(4) 0.003(3) 0.006(3) 0.006(3)
C55 0.028(4) 0.034(4) 0.032(4) 0.004(3) 0.002(3) -0.003(3)
C56 0.030(4) 0.037(5) 0.033(4) 0.000(4) 0.001(3) 0.002(3)
C57 0.046(5) 0.028(4) 0.034(4) 0.005(3) 0.004(4) 0.004(4)
C58 0.056(5) 0.032(5) 0.038(4) 0.007(4) 0.008(4) 0.012(4)
C59 0.061(6) 0.049(7) 0.033(5) -0.007(4) 0.006(4) 0.014(5)
C60 0.078(8) 0.051(6) 0.029(5) -0.003(4) 0.000(5) 0.022(6)
C61 0.060(7) 0.053(6) 0.030(5) 0.001(4) 0.002(4) 0.024(5)

loop_
_atom_type_symbol
_atom_type_description
_atom_type_scat_dispersion_real
_atom_type_scat_dispersion_imag
_atom_type_scat_source
C C 0.0181 0.0091 'International Tables Vol C Tables 4.2.6.8 and 6.1.1.4'
H H 0.0000 0.0000 'International Tables Vol C Tables 4.2.6.8 and 6.1.1.4'
Fe Fe -1.1336 3.1974 'International Tables Vol C Tables 4.2.6.8 and 6.1.1.4'
Hg Hg -4.2923 7.6849 'International Tables Vol C Tables 4.2.6.8 and 6.1.1.4'
O O 0.0492 0.0322 'International Tables Vol C Tables 4.2.6.8 and 6.1.1.4'
P P 0.2955 0.4335 'International Tables Vol C Tables 4.2.6.8 and 6.1.1.4'
Pd Pd 0.1215 3.9337 'International Tables Vol C Tables 4.2.6.8 and 6.1.1.4'

loop_
_exptl_crystal_face_index_h
_exptl_crystal_face_index_k
_exptl_crystal_face_index_l
_exptl_crystal_face_perp_dist
1 0 0 0.0731
-1 0 0 0.0963
0 -1 0 0.0056
0 1 0 0.0083
0 0 -13 0.0065
1 0 13 0.0056

loop_
_geom_angle_atom_site_label_1
_geom_angle_atom_site_label_2
_geom_angle_atom_site_label_3
_geom_angle
_geom_angle_site_symmetry_1
_geom_angle_site_symmetry_3
_geom_angle_publ_flag
C23 Hg1 C1 174.1(3) . . ?
C52 Pd1 C51 37.1(3) . . ?
C52 Pd1 P2 132.7(2) . . ?
C51 Pd1 P2 96.6(2) . . ?
C52 Pd1 P1 99.7(2) . . ?
C51 Pd1 P1 135.7(2) . . ?
P2 Pd1 P1 127.53(7) . . ?
C10 Fe1 C2 163.8(4) . . ?
C10 Fe1 C9 40.8(5) . . ?
C2 Fe1 C9 155.0(5) . . ?
C10 Fe1 C4 116.5(5) . . ?
C2 Fe1 C4 68.4(3) . . ?
C9 Fe1 C4 107.5(4) . . ?
C10 Fe1 C5 104.9(5) . . ?
C2 Fe1 C5 68.2(4) . . ?
C9 Fe1 C5 125.7(5) . . ?
C4 Fe1 C5 40.5(3) . . ?
C10 Fe1 C6 40.7(5) . . ?
C2 Fe1 C6 128.0(4) . . ?
C9 Fe1 C6 68.0(5) . . ?
C4 Fe1 C6 150.5(5) . . ?
C5 Fe1 C6 116.8(5) . . ?
C10 Fe1 C7 68.0(5) . . ?
C2 Fe1 C7 110.7(4) . . ?
C9 Fe1 C7 67.7(5) . . ?
C4 Fe1 C7 167.5(5) . . ?
C5 Fe1 C7 151.7(4) . . ?
C6 Fe1 C7 39.9(5) . . ?
C10 Fe1 C3 151.9(4) . . ?
C2 Fe1 C3 40.8(3) . . ?
C9 Fe1 C3 120.0(4) . . ?
C4 Fe1 C3 40.5(3) . . ?
C5 Fe1 C3 68.1(4) . . ?
C6 Fe1 C3 167.0(4) . . ?
C7 Fe1 C3 130.8(4) . . ?
C10 Fe1 C8 68.6(5) . . ?
C2 Fe1 C8 121.6(4) . . ?
C9 Fe1 C8 40.8(5) . . ?
C4 Fe1 C8 129.0(4) . . ?
C5 Fe1 C8 165.0(4) . . ?
C6 Fe1 C8 67.7(5) . . ?
C7 Fe1 C8 40.0(5) . . ?
C3 Fe1 C8 110.9(4) . . ?
C10 Fe1 C1 124.7(4) . . ?
C2 Fe1 C1 40.7(3) . . ?
C9 Fe1 C1 162.8(5) . . ?
C4 Fe1 C1 68.5(4) . . ?
C5 Fe1 C1 40.5(3) . . ?
C6 Fe1 C1 106.8(4) . . ?
C7 Fe1 C1 119.6(4) . . ?
C3 Fe1 C1 68.6(4) . . ?
C8 Fe1 C1 154.2(4) . . ?
C25 Fe2 C24 41.7(3) . . ?
C25 Fe2 C23 69.3(3) . . ?
C24 Fe2 C23 41.2(3) . . ?
C25 Fe2 C29 125.5(4) . . ?
C24 Fe2 C29 108.6(3) . . ?
C23 Fe2 C29 122.7(3) . . ?
C25 Fe2 C28 162.4(3) . . ?
C24 Fe2 C28 125.1(3) . . ?
C23 Fe2 C28 108.3(4) . . ?
C29 Fe2 C28 40.2(4) . . ?
C25 Fe2 C31 120.1(4) . . ?
C24 Fe2 C31 157.0(4) . . ?
C23 Fe2 C31 159.7(4) . . ?
C29 Fe2 C31 68.5(4) . . ?
C28 Fe2 C31 68.4(4) . . ?
C25 Fe2 C26 40.1(3) . . ?
C24 Fe2 C26 68.9(3) . . ?
C23 Fe2 C26 68.8(3) . . ?
C29 Fe2 C26 160.8(4) . . ?
C28 Fe2 C26 156.6(4) . . ?
C31 Fe2 C26 105.9(4) . . ?
C25 Fe2 C30 107.3(4) . . ?
C24 Fe2 C30 122.0(4) . . ?
C23 Fe2 C30 158.2(4) . . ?
C29 Fe2 C30 40.6(4) . . ?
C28 Fe2 C30 68.1(4) . . ?
C31 Fe2 C30 41.0(4) . . ?
C26 Fe2 C30 123.3(4) . . ?
C25 Fe2 C32 155.0(4) . . ?
C24 Fe2 C32 161.7(4) . . ?
C23 Fe2 C32 124.1(4) . . ?
C29 Fe2 C32 68.1(4) . . ?
C28 Fe2 C32 40.8(4) . . ?
C31 Fe2 C32 40.3(4) . . ?
C26 Fe2 C32 120.3(4) . . ?
C30 Fe2 C32 68.1(4) . . ?
C25 Fe2 C27 68.4(3) . . ?
C24 Fe2 C27 68.5(3) . . ?
C23 Fe2 C27 40.2(3) . . ?
C29 Fe2 C27 157.3(4) . . ?
C28 Fe2 C27 121.7(4) . . ?
C31 Fe2 C27 123.1(4) . . ?
C26 Fe2 C27 41.1(3) . . ?
C30 Fe2 C27 160.3(4) . . ?
C32 Fe2 C27 107.1(4) . . ?
C2 P1 C17 99.7(4) . . ?
C2 P1 C11 98.0(4) . . ?
C17 P1 C11 102.5(4) . . ?
C2 P1 Pd1 127.2(3) . . ?
C17 P1 Pd1 116.8(3) . . ?
C11 P1 Pd1 108.8(3) . . ?
C24 P2 C33 102.2(4) . . ?
C24 P2 C39 98.4(3) . . ?
C33 P2 C39 102.8(4) . . ?
C24 P2 Pd1 125.6(3) . . ?
C33 P2 Pd1 113.4(3) . . ?
C39 P2 Pd1 111.3(2) . . ?
C2 C1 C5 106.6(6) . . ?
C2 C1 Hg1 121.9(5) . . ?
C5 C1 Hg1 130.9(6) . . ?
C2 C1 Fe1 68.2(5) . . ?
C5 C1 Fe1 69.2(6) . . ?
Hg1 C1 Fe1 120.5(5) . . ?
C1 C2 C3 109.1(6) . . ?
C1 C2 P1 123.9(6) . . ?
C3 C2 P1 126.4(6) . . ?
C1 C2 Fe1 71.1(5) . . ?
C3 C2 Fe1 70.7(5) . . ?
P1 C2 Fe1 131.4(5) . . ?
C4 C3 C2 107.3(7) . . ?
C4 C3 Fe1 69.4(6) . . ?
C2 C3 Fe1 68.5(5) . . ?
C5 C4 C3 108.1(7) . . ?
C5 C4 Fe1 69.8(6) . . ?
C3 C4 Fe1 70.1(6) . . ?
C4 C5 C1 108.8(7) . . ?
C4 C5 Fe1 69.7(6) . . ?
C1 C5 Fe1 70.3(6) . . ?
C7 C6 C10 108.0(10) . . ?
C7 C6 Fe1 70.0(6) . . ?
C10 C6 Fe1 68.7(6) . . ?
C6 C7 C8 109.2(11) . . ?
C6 C7 Fe1 70.0(7) . . ?
C8 C7 Fe1 70.2(6) . . ?
C7 C8 C9 107.2(11) . . ?
C7 C8 Fe1 69.7(6) . . ?
C9 C8 Fe1 69.1(6) . . ?
C10 C9 C8 107.8(10) . . ?
C10 C9 Fe1 68.9(6) . . ?
C8 C9 Fe1 70.1(6) . . ?
C6 C10 C9 107.7(11) . . ?
C6 C10 Fe1 70.6(6) . . ?
C9 C10 Fe1 70.4(6) . . ?
C12 C11 C16 118.7(8) . . ?
C12 C11 P1 124.0(8) . . ?
C16 C11 P1 117.3(7) . . ?
C11 C12 C13 120.2(11) . . ?
C14 C13 C12 119.9(11) . . ?
C15 C14 C13 120.7(10) . . ?
C14 C15 C16 120.2(12) . . ?
C15 C16 C11 120.2(10) . . ?
C18 C17 C22 117.3(8) . . ?
C18 C17 P1 120.0(6) . . ?
C22 C17 P1 122.7(7) . . ?
C19 C18 C17 121.8(9) . . ?
C18 C19 C20 120.3(10) . . ?
C21 C20 C19 118.7(10) . . ?
C22 C21 C20 121.1(10) . . ?
C21 C22 C17 120.8(10) . . ?
C27 C23 C24 108.2(7) . . ?
C27 C23 Fe2 70.6(5) . . ?
C24 C23 Fe2 68.9(5) . . ?
C27 C23 Hg1 130.8(7) . . ?
C24 C23 Hg1 120.2(5) . . ?
Fe2 C23 Hg1 117.7(5) . . ?
C23 C24 C25 107.1(6) . . ?
C23 C24 P2 125.6(6) . . ?
C25 C24 P2 127.2(6) . . ?
C23 C24 Fe2 69.8(5) . . ?
C25 C24 Fe2 69.1(4) . . ?
P2 C24 Fe2 128.1(4) . . ?
C26 C25 C24 108.5(7) . . ?
C26 C25 Fe2 70.7(5) . . ?
C24 C25 Fe2 69.2(4) . . ?
C25 C26 C27 107.9(7) . . ?
C25 C26 Fe2 69.1(4) . . ?
C27 C26 Fe2 69.9(5) . . ?
C23 C27 C26 108.3(7) . . ?
C23 C27 Fe2 69.2(5) . . ?
C26 C27 Fe2 69.1(5) . . ?
C29 C28 C32 108.2(8) . . ?
C29 C28 Fe2 69.8(5) . . ?
C32 C28 Fe2 70.1(5) . . ?
C28 C29 C30 108.7(8) . . ?
C28 C29 Fe2 70.1(5) . . ?
C30 C29 Fe2 70.3(5) . . ?
C29 C30 C31 107.2(9) . . ?
C29 C30 Fe2 69.0(5) . . ?
C31 C30 Fe2 69.1(6) . . ?
C32 C31 C30 108.0(8) . . ?
C32 C31 Fe2 70.3(5) . . ?
C30 C31 Fe2 70.0(5) . . ?
C31 C32 C28 107.8(9) . . ?
C31 C32 Fe2 69.4(5) . . ?
C28 C32 Fe2 69.1(5) . . ?
C38 C33 C34 117.2(8) . . ?
C38 C33 P2 124.8(7) . . ?
C34 C33 P2 118.0(6) . . ?
C35 C34 C33 121.6(9) . . ?
C36 C35 C34 120.9(10) . . ?
C35 C36 C37 118.0(9) . . ?
C38 C37 C36 121.6(9) . . ?
C33 C38 C37 120.6(9) . . ?
C44 C39 C40 119.5(8) . . ?
C44 C39 P2 122.9(7) . . ?
C40 C39 P2 117.5(6) . . ?
C41 C40 C39 120.0(8) . . ?
C42 C41 C40 120.0(9) . . ?
C41 C42 C43 120.5(8) . . ?
C44 C43 C42 119.5(9) . . ?
C43 C44 C39 120.5(9) . . ?
C46 C45 C50 117.6(9) . . ?
C46 C45 C51 124.5(9) . . ?
C50 C45 C51 117.8(8) . . ?
C47 C46 C45 120.2(10) . . ?
C48 C47 C46 121.4(11) . . ?
C47 C48 C49 119.3(10) . . ?
C48 C49 C50 121.4(10) . . ?
C49 C50 C45 120.0(10) . . ?
C52 C51 C45 123.6(8) . . ?
C52 C51 Pd1 69.9(5) . . ?
C45 C51 Pd1 114.9(6) . . ?
C51 C52 C53 116.9(7) . . ?
C51 C52 Pd1 73.0(5) . . ?
C53 C52 Pd1 102.4(5) . . ?
O1 C53 C54 121.7(8) . . ?
O1 C53 C52 121.2(8) . . ?
C54 C53 C52 117.1(7) . . ?
C55 C54 C53 119.5(8) . . ?
C54 C55 C56 127.0(9) . . ?
C61 C56 C57 118.1(9) . . ?
C61 C56 C55 123.0(9) . . ?
C57 C56 C55 118.8(8) . . ?
C58 C57 C56 121.2(9) . . ?
C57 C58 C59 120.2(9) . . ?
C60 C59 C58 118.7(9) . . ?
C61 C60 C59 121.3(10) . . ?
C60 C61 C56 120.5(10) . . ?

loop_
_geom_bond_atom_site_label_1
_geom_bond_atom_site_label_2
_geom_bond_distance
_geom_bond_site_symmetry_2
_geom_bond_publ_flag
Hg1 C23 2.050(7) . ?
Hg1 C1 2.055(7) . ?
Pd1 C52 2.181(8) . ?
Pd1 C51 2.220(9) . ?
Pd1 P2 2.362(2) . ?
Pd1 P1 2.366(2) . ?
Fe1 C10 2.026(10) . ?
Fe1 C2 2.027(9) . ?
Fe1 C9 2.045(10) . ?
Fe1 C4 2.048(10) . ?
Fe1 C5 2.050(10) . ?
Fe1 C6 2.051(11) . ?
Fe1 C7 2.051(11) . ?
Fe1 C3 2.057(10) . ?
Fe1 C8 2.058(11) . ?
Fe1 C1 2.065(10) . ?
Fe2 C25 2.035(8) . ?
Fe2 C24 2.035(8) . ?
Fe2 C23 2.047(10) . ?
Fe2 C29 2.048(9) . ?
Fe2 C28 2.052(9) . ?
Fe2 C31 2.054(8) . ?
Fe2 C26 2.056(8) . ?
Fe2 C30 2.065(10) . ?
Fe2 C32 2.066(9) . ?
Fe2 C27 2.067(8) . ?
P1 C2 1.833(8) . ?
P1 C17 1.837(9) . ?
P1 C11 1.840(8) . ?
P2 C24 1.815(8) . ?
P2 C33 1.839(9) . ?
P2 C39 1.840(8) . ?
O1 C53 1.228(11) . ?
C1 C2 1.425(10) . ?
C1 C5 1.426(11) . ?
C2 C3 1.425(10) . ?
C3 C4 1.421(11) . ?
C4 C5 1.419(11) . ?
C6 C7 1.401(19) . ?
C6 C10 1.417(18) . ?
C7 C8 1.406(17) . ?
C8 C9 1.430(19) . ?
C9 C10 1.419(19) . ?
C11 C12 1.396(14) . ?
C11 C16 1.402(14) . ?
C12 C13 1.407(14) . ?
C13 C14 1.377(19) . ?
C14 C15 1.371(19) . ?
C15 C16 1.399(14) . ?
C17 C18 1.383(13) . ?
C17 C22 1.412(13) . ?
C18 C19 1.380(13) . ?
C19 C20 1.385(16) . ?
C20 C21 1.384(17) . ?
C21 C22 1.370(16) . ?
C23 C27 1.413(11) . ?
C23 C24 1.437(11) . ?
C24 C25 1.449(10) . ?
C25 C26 1.404(11) . ?
C26 C27 1.447(12) . ?
C28 C29 1.408(14) . ?
C28 C32 1.436(12) . ?
C29 C30 1.428(14) . ?
C30 C31 1.441(16) . ?
C31 C32 1.419(16) . ?
C33 C38 1.378(12) . ?
C33 C34 1.405(12) . ?
C34 C35 1.375(14) . ?
C35 C36 1.366(14) . ?
C36 C37 1.389(16) . ?
C37 C38 1.384(14) . ?
C39 C44 1.399(11) . ?
C39 C40 1.402(12) . ?
C40 C41 1.391(12) . ?
C41 C42 1.390(15) . ?
C42 C43 1.396(15) . ?
C43 C44 1.390(14) . ?
C45 C46 1.414(14) . ?
C45 C50 1.417(13) . ?
C45 C51 1.468(12) . ?
C46 C47 1.385(15) . ?
C47 C48 1.371(17) . ?
C48 C49 1.377(16) . ?
C49 C50 1.386(14) . ?
C51 C52 1.402(12) . ?
C52 C53 1.492(12) . ?
C53 C54 1.468(11) . ?
C54 C55 1.337(13) . ?
C55 C56 1.448(13) . ?
C56 C61 1.396(14) . ?
C56 C57 1.401(13) . ?
C57 C58 1.367(13) . ?
C58 C59 1.395(14) . ?
C59 C60 1.386(15) . ?
C60 C61 1.365(15) . ?

loop_
_geom_torsion_atom_site_label_1
_geom_torsion_atom_site_label_2
_geom_torsion_atom_site_label_3
_geom_torsion_atom_site_label_4
_geom_torsion
_geom_torsion_site_symmetry_1
_geom_torsion_site_symmetry_2
_geom_torsion_site_symmetry_3
_geom_torsion_site_symmetry_4
_geom_torsion_publ_flag
C5 C1 C2 C3 2.0(12) . . . . ?
Hg1 C1 C2 C3 174.0(7) . . . . ?
Fe1 C1 C2 C3 60.7(7) . . . . ?
C5 C1 C2 P1 173.5(8) . . . . ?
Hg1 C1 C2 P1 -14.5(12) . . . . ?
Fe1 C1 C2 P1 -127.7(7) . . . . ?
C5 C1 C2 Fe1 -58.7(8) . . . . ?
Hg1 C1 C2 Fe1 113.2(7) . . . . ?
C17 P1 C2 C1 -82.7(9) . . . . ?
C11 P1 C2 C1 173.1(8) . . . . ?
Pd1 P1 C2 C1 52.1(9) . . . . ?
C17 P1 C2 C3 87.4(9) . . . . ?
C11 P1 C2 C3 -16.8(9) . . . . ?
Pd1 P1 C2 C3 -137.8(8) . . . . ?
C17 P1 C2 Fe1 -176.7(5) . . . . ?
C11 P1 C2 Fe1 79.0(6) . . . . ?
Pd1 P1 C2 Fe1 -41.9(6) . . . . ?
C1 C2 C3 C4 -2.2(12) . . . . ?
P1 C2 C3 C4 -173.5(8) . . . . ?
Fe1 C2 C3 C4 58.8(8) . . . . ?
C1 C2 C3 Fe1 -61.0(7) . . . . ?
P1 C2 C3 Fe1 127.8(7) . . . . ?
C2 C3 C4 C5 1.5(13) . . . . ?
Fe1 C3 C4 C5 59.7(8) . . . . ?
C2 C3 C4 Fe1 -58.2(7) . . . . ?
C3 C4 C5 C1 -0.3(13) . . . . ?
Fe1 C4 C5 C1 59.6(8) . . . . ?
C3 C4 C5 Fe1 -59.9(8) . . . . ?
C2 C1 C5 C4 -1.0(13) . . . . ?
Hg1 C1 C5 C4 -172.0(8) . . . . ?
Fe1 C1 C5 C4 -59.2(8) . . . . ?
C2 C1 C5 Fe1 58.1(7) . . . . ?
Hg1 C1 C5 Fe1 -112.9(9) . . . . ?
C10 C6 C7 C8 -1.1(13) . . . . ?
Fe1 C6 C7 C8 -59.5(8) . . . . ?
C10 C6 C7 Fe1 58.4(8) . . . . ?
C6 C7 C8 C9 0.1(13) . . . . ?
Fe1 C7 C8 C9 -59.2(8) . . . . ?
C6 C7 C8 Fe1 59.3(8) . . . . ?
C7 C8 C9 C10 0.9(13) . . . . ?
Fe1 C8 C9 C10 -58.7(8) . . . . ?
C7 C8 C9 Fe1 59.6(8) . . . . ?
C7 C6 C10 C9 1.6(13) . . . . ?
Fe1 C6 C10 C9 60.9(8) . . . . ?
C7 C6 C10 Fe1 -59.2(8) . . . . ?
C8 C9 C10 C6 -1.6(13) . . . . ?
Fe1 C9 C10 C6 -61.0(8) . . . . ?
C8 C9 C10 Fe1 59.5(8) . . . . ?
C2 P1 C11 C12 96.7(8) . . . . ?
C17 P1 C11 C12 -5.2(9) . . . . ?
Pd1 P1 C11 C12 -129.5(7) . . . . ?
C2 P1 C11 C16 -82.0(8) . . . . ?
C17 P1 C11 C16 176.1(7) . . . . ?
Pd1 P1 C11 C16 51.8(7) . . . . ?
C16 C11 C12 C13 2.4(14) . . . . ?
P1 C11 C12 C13 -176.3(8) . . . . ?
C11 C12 C13 C14 -1.1(17) . . . . ?
C12 C13 C14 C15 -1.4(18) . . . . ?
C13 C14 C15 C16 2.5(17) . . . . ?
C14 C15 C16 C11 -1.2(15) . . . . ?
C12 C11 C16 C15 -1.2(14) . . . . ?
P1 C11 C16 C15 177.6(7) . . . . ?
C2 P1 C17 C18 161.4(7) . . . . ?
C11 P1 C17 C18 -98.1(7) . . . . ?
Pd1 P1 C17 C18 20.7(8) . . . . ?
C2 P1 C17 C22 -20.8(8) . . . . ?
C11 P1 C17 C22 79.7(8) . . . . ?
Pd1 P1 C17 C22 -161.5(7) . . . . ?
C22 C17 C18 C19 -2.3(13) . . . . ?
P1 C17 C18 C19 175.6(7) . . . . ?
C17 C18 C19 C20 1.7(14) . . . . ?
C18 C19 C20 C21 -0.7(16) . . . . ?
C19 C20 C21 C22 0.5(18) . . . . ?
C20 C21 C22 C17 -1.3(18) . . . . ?
C18 C17 C22 C21 2.1(15) . . . . ?
P1 C17 C22 C21 -175.8(9) . . . . ?
C27 C23 C24 C25 -0.7(10) . . . . ?
Fe2 C23 C24 C25 59.3(6) . . . . ?
Hg1 C23 C24 C25 170.0(6) . . . . ?
C27 C23 C24 P2 176.9(7) . . . . ?
Fe2 C23 C24 P2 -123.1(7) . . . . ?
Hg1 C23 C24 P2 -12.4(12) . . . . ?
C27 C23 C24 Fe2 -60.0(7) . . . . ?
Hg1 C23 C24 Fe2 110.7(7) . . . . ?
C33 P2 C24 C23 -77.3(9) . . . . ?
C39 P2 C24 C23 177.5(8) . . . . ?
Pd1 P2 C24 C23 53.5(9) . . . . ?
C33 P2 C24 C25 99.7(8) . . . . ?
C39 P2 C24 C25 -5.4(8) . . . . ?
Pd1 P2 C24 C25 -129.4(6) . . . . ?
C33 P2 C24 Fe2 -168.6(5) . . . . ?
C39 P2 C24 Fe2 86.2(5) . . . . ?
Pd1 P2 C24 Fe2 -37.8(6) . . . . ?
C23 C24 C25 C26 0.3(10) . . . . ?
P2 C24 C25 C26 -177.3(6) . . . . ?
Fe2 C24 C25 C26 60.0(6) . . . . ?
C23 C24 C25 Fe2 -59.8(6) . . . . ?
P2 C24 C25 Fe2 122.7(7) . . . . ?
C24 C25 C26 C27 0.3(9) . . . . ?
Fe2 C25 C26 C27 59.3(6) . . . . ?
C24 C25 C26 Fe2 -59.0(6) . . . . ?
C24 C23 C27 C26 0.8(11) . . . . ?
Fe2 C23 C27 C26 -58.1(6) . . . . ?
Hg1 C23 C27 C26 -168.5(7) . . . . ?
C24 C23 C27 Fe2 58.9(6) . . . . ?
Hg1 C23 C27 Fe2 -110.4(9) . . . . ?
C25 C26 C27 C23 -0.7(10) . . . . ?
Fe2 C26 C27 C23 58.2(7) . . . . ?
C25 C26 C27 Fe2 -58.8(6) . . . . ?
C32 C28 C29 C30 -0.1(10) . . . . ?
Fe2 C28 C29 C30 -59.9(6) . . . . ?
C32 C28 C29 Fe2 59.8(6) . . . . ?
C28 C29 C30 C31 1.0(10) . . . . ?
Fe2 C29 C30 C31 -58.7(6) . . . . ?
C28 C29 C30 Fe2 59.8(6) . . . . ?
C29 C30 C31 C32 -1.6(10) . . . . ?
Fe2 C30 C31 C32 -60.3(6) . . . . ?
C29 C30 C31 Fe2 58.7(6) . . . . ?
C30 C31 C32 C28 1.5(10) . . . . ?
Fe2 C31 C32 C28 -58.5(7) . . . . ?
C30 C31 C32 Fe2 60.1(6) . . . . ?
C29 C28 C32 C31 -0.9(10) . . . . ?
Fe2 C28 C32 C31 58.7(6) . . . . ?
C29 C28 C32 Fe2 -59.6(6) . . . . ?
C24 P2 C33 C38 12.1(9) . . . . ?
C39 P2 C33 C38 113.7(8) . . . . ?
Pd1 P2 C33 C38 -125.9(7) . . . . ?
C24 P2 C33 C34 -169.3(8) . . . . ?
C39 P2 C33 C34 -67.6(9) . . . . ?
Pd1 P2 C33 C34 52.7(9) . . . . ?
C38 C33 C34 C35 -3.2(17) . . . . ?
P2 C33 C34 C35 178.1(10) . . . . ?
C33 C34 C35 C36 2.2(19) . . . . ?
C34 C35 C36 C37 0.3(17) . . . . ?
C35 C36 C37 C38 -1.8(16) . . . . ?
C34 C33 C38 C37 1.6(15) . . . . ?
P2 C33 C38 C37 -179.7(8) . . . . ?
C36 C37 C38 C33 0.8(16) . . . . ?
C24 P2 C39 C44 87.4(7) . . . . ?
C33 P2 C39 C44 -17.3(7) . . . . ?
Pd1 P2 C39 C44 -139.0(6) . . . . ?
C24 P2 C39 C40 -91.5(6) . . . . ?
C33 P2 C39 C40 163.9(6) . . . . ?
Pd1 P2 C39 C40 42.2(6) . . . . ?
C44 C39 C40 C41 -0.2(12) . . . . ?
P2 C39 C40 C41 178.7(6) . . . . ?
C39 C40 C41 C42 0.0(13) . . . . ?
C40 C41 C42 C43 -0.4(14) . . . . ?
C41 C42 C43 C44 0.9(14) . . . . ?
C42 C43 C44 C39 -1.1(14) . . . . ?
C40 C39 C44 C43 0.8(12) . . . . ?
P2 C39 C44 C43 -178.1(7) . . . . ?
C50 C45 C46 C47 2.5(14) . . . . ?
C51 C45 C46 C47 -175.5(9) . . . . ?
C45 C46 C47 C48 -0.3(16) . . . . ?
C46 C47 C48 C49 -2.0(16) . . . . ?
C47 C48 C49 C50 1.9(15) . . . . ?
C48 C49 C50 C45 0.4(15) . . . . ?
C46 C45 C50 C49 -2.6(13) . . . . ?
C51 C45 C50 C49 175.5(8) . . . . ?
C46 C45 C51 C52 -22.5(13) . . . . ?
C50 C45 C51 C52 159.5(8) . . . . ?
C46 C45 C51 Pd1 59.1(10) . . . . ?
C50 C45 C51 Pd1 -118.9(7) . . . . ?
C45 C51 C52 C53 -157.3(8) . . . . ?
Pd1 C51 C52 C53 95.5(7) . . . . ?
C45 C51 C52 Pd1 107.1(8) . . . . ?
C51 C52 C53 O1 -17.0(11) . . . . ?
Pd1 C52 C53 O1 60.0(8) . . . . ?
C51 C52 C53 C54 165.3(8) . . . . ?
Pd1 C52 C53 C54 -117.7(7) . . . . ?
O1 C53 C54 C55 17.5(13) . . . . ?
C52 C53 C54 C55 -164.8(8) . . . . ?
C53 C54 C55 C56 -177.3(8) . . . . ?
C54 C55 C56 C61 5.8(16) . . . . ?
C54 C55 C56 C57 -176.2(9) . . . . ?
C61 C56 C57 C58 1.9(15) . . . . ?
C55 C56 C57 C58 -176.2(9) . . . . ?
C56 C57 C58 C59 -0.2(16) . . . . ?
C57 C58 C59 C60 -1.4(18) . . . . ?
C58 C59 C60 C61 1(2) . . . . ?
C59 C60 C61 C56 0(2) . . . . ?
C57 C56 C61 C60 -2.0(18) . . . . ?
C55 C56 C61 C60 176.0(12) . . . . ?

loop_
_exptl_oxdiff_crystal_face_indexfrac_h
_exptl_oxdiff_crystal_face_indexfrac_k
_exptl_oxdiff_crystal_face_indexfrac_l
_exptl_oxdiff_crystal_face_x
_exptl_oxdiff_crystal_face_y
_exptl_oxdiff_crystal_face_z
0.9998 -0.0037 0.0126 0.0080 0.0058 0.1607
-0.9998 0.0037 -0.0126 -0.0080 -0.0058 -0.1607
-0.0023 -1.0006 -0.0026 -0.0014 -0.1201 0.0043
0.0023 1.0006 0.0026 0.0014 0.1201 -0.0043
-0.3815 -0.0598 -12.9855 0.9883 -0.0255 -0.1504
0.5255 0.0520 12.9529 -0.9845 0.0254 0.1734
